data_7709567
loop_
_publ_author_name
'Yin, Zhu-Bao'
'Wei, Junnian'
'Xi, Zhenfeng'

_publ_section_title
;
 Trisyl-based multidentate ligands: synthesis and their transition-metal
 complexes
;
_journal_name_full 'Dalton Transactions'
_journal_paper_doi 10.1039/D2DT00049K
_journal_year 2022
_chemical_formula_moiety 'C34 H72 Mn2 N4 Si6'
_chemical_formula_sum 'C34 H70 Mn2 N4 Si6'
_chemical_formula_weight 813.36
_chemical_properties_physical Air-sensitive,Moisture-sensitive
_space_group_crystal_system triclinic
_space_group_IT_number 2
_space_group_name_Hall '-P 1'
_space_group_name_H-M_alt 'P -1'
_atom_sites_solution_hydrogens geom
_audit_block_doi 10.5517/ccdc.csd.cc2b5c52
_audit_creation_date 2022-02-04
_audit_creation_method
;
Olex2 1.2
(compiled 2018.05.29 svn.r3508 for OlexSys, GUI svn.r5506)
;
_audit_update_record
;
2022-02-04 deposited with the CCDC.	2022-02-15 downloaded from the CCDC.
;
_cell_angle_alpha 90.403(7)
_cell_angle_beta 102.656(8)
_cell_angle_gamma 103.957(8)
_cell_formula_units_Z 1
_cell_length_a 9.5513(10)
_cell_length_b 10.1949(9)
_cell_length_c 12.0621(11)
_cell_measurement_reflns_used 3244
_cell_measurement_temperature 180.00(10)
_cell_measurement_theta_max 28.2860
_cell_measurement_theta_min 3.0040
_cell_volume 1109.94(19)
_computing_cell_refinement 'CrysAlisPro 1.171.39.33c (Rigaku OD, 2017)'
_computing_data_collection 'CrysAlisPro 1.171.39.33c (Rigaku OD, 2017)'
_computing_data_reduction 'CrysAlisPro 1.171.39.33c (Rigaku OD, 2017)'
_computing_molecular_graphics 'Olex2 (Dolomanov et al., 2009)'
_computing_publication_material 'Olex2 (Dolomanov et al., 2009)'
_computing_structure_refinement 'ShelXL (Sheldrick, 2015)'
_computing_structure_solution 'ShelXT (Sheldrick, 2015)'
_diffrn_ambient_environment N~2~
_diffrn_ambient_temperature 180.00(10)
_diffrn_detector 'CCD plate'
_diffrn_measured_fraction_theta_full 0.998
_diffrn_measured_fraction_theta_max 0.998
_diffrn_measurement_details
;
List of Runs (angles in degrees, time in seconds):

  # Type    Start    End  Width  t~exp~   \w     \q     \k     \f   Frames
#--------------------------------------------------------------------------
  1  \w    -90.00  17.00   0.50   11.00    --   -1.70 -57.00  60.00  214
  2  \w    -21.00  67.00   0.50   11.00    --    1.90  57.00  30.00  176
  3  \w    -87.00 -50.00   0.50   11.00    --    1.90   0.00-180.00   74
  4  \w     12.00  75.00   0.50   11.00    --    1.90   0.00-180.00  126
  5  \w    -16.00  45.00   0.50   11.00    --    1.90  37.00 -60.00  122
;
_diffrn_measurement_device 'four-circle diffractometer'
_diffrn_measurement_device_type 'XtaLAB AFC12 (RINC): Kappa single'
_diffrn_measurement_method '\w scans'
_diffrn_orient_matrix_type 'CrysAlisPro convention (1999,Acta A55,543-557)'
_diffrn_orient_matrix_UB_11 -0.0156586000
_diffrn_orient_matrix_UB_12 0.0455615000
_diffrn_orient_matrix_UB_13 -0.0424089000
_diffrn_orient_matrix_UB_21 0.0150896000
_diffrn_orient_matrix_UB_22 0.0527052000
_diffrn_orient_matrix_UB_23 0.0428850000
_diffrn_orient_matrix_UB_31 0.0755144000
_diffrn_orient_matrix_UB_32 0.0175127000
_diffrn_orient_matrix_UB_33 -0.0030651000
_diffrn_radiation_monochromator mirror
_diffrn_radiation_probe x-ray
_diffrn_radiation_type MoK\a
_diffrn_radiation_wavelength 0.71073
_diffrn_reflns_av_R_equivalents 0.0483
_diffrn_reflns_av_unetI/netI 0.0494
_diffrn_reflns_Laue_measured_fraction_full 0.998
_diffrn_reflns_Laue_measured_fraction_max 0.998
_diffrn_reflns_limit_h_max 10
_diffrn_reflns_limit_h_min -11
_diffrn_reflns_limit_k_max 12
_diffrn_reflns_limit_k_min -12
_diffrn_reflns_limit_l_max 14
_diffrn_reflns_limit_l_min -14
_diffrn_reflns_number 13545
_diffrn_reflns_point_group_measured_fraction_full 0.998
_diffrn_reflns_point_group_measured_fraction_max 0.998
_diffrn_reflns_theta_full 25.242
_diffrn_reflns_theta_max 26.019
_diffrn_reflns_theta_min 2.610
_diffrn_source 'Rotating-anode X-ray tube'
_diffrn_source_type 'Rigaku (Mo) X-ray Source'
_exptl_absorpt_coefficient_mu 0.758
_exptl_absorpt_correction_T_max 1.00000
_exptl_absorpt_correction_T_min 0.59403
_exptl_absorpt_correction_type multi-scan
_exptl_absorpt_process_details
;
CrysAlisPro 1.171.39.33c (Rigaku Oxford Diffraction, 2017)
Empirical absorption correction using spherical harmonics,
 implemented in SCALE3 ABSPACK scaling algorithm.
;
_exptl_crystal_colour 'clear light blue'
_exptl_crystal_colour_lustre clear
_exptl_crystal_colour_modifier light
_exptl_crystal_colour_primary blue
_exptl_crystal_density_diffrn 1.217
_exptl_crystal_description block
_exptl_crystal_F_000 436
_exptl_crystal_size_max 0.1
_exptl_crystal_size_mid 0.1
_exptl_crystal_size_min 0.1
_refine_diff_density_max 1.386
_refine_diff_density_min -0.431
_refine_diff_density_rms 0.089
_refine_ls_extinction_method none
_refine_ls_goodness_of_fit_ref 1.127
_refine_ls_hydrogen_treatment constr
_refine_ls_matrix_type full
_refine_ls_number_parameters 217
_refine_ls_number_reflns 4357
_refine_ls_number_restraints 0
_refine_ls_restrained_S_all 1.127
_refine_ls_R_factor_all 0.0872
_refine_ls_R_factor_gt 0.0665
_refine_ls_shift/su_max 0.000
_refine_ls_shift/su_mean 0.000
_refine_ls_structure_factor_coef Fsqd
_refine_ls_weighting_details
;
 w=1/[\s^2^(Fo^2^)+(0.0501P)^2^+3.7132P]
 where P=(Fo^2^+2Fc^2^)/3
;
_refine_ls_weighting_scheme calc
_refine_ls_wR_factor_gt 0.1566
_refine_ls_wR_factor_ref 0.1669
_reflns_Friedel_coverage 0.000
_reflns_number_gt 3408
_reflns_number_total 4357
_reflns_threshold_expression 'I > 2\s(I)'
_cod_data_source_file d2dt00049k2.cif
_cod_data_source_block exp_6721
_cod_database_code 7709567
_shelxl_version_number 2013-2
_chemical_oxdiff_formula 'C H N Si Mn Cl'
_shelx_space_group_comment
;
The symmetry employed for this shelxl refinement is uniquely defined
by the following loop, which should always be used as a source of
symmetry information in preference to the above space-group names.
They are only intended as comments.
;
_shelx_estimated_absorpt_t_max 0.928
_shelx_estimated_absorpt_t_min 0.928
_reflns_odcompleteness_completeness 99.67
_reflns_odcompleteness_iscentric 1
_reflns_odcompleteness_theta 27.42
_olex2_refinement_description
;
1. Fixed Uiso
 At 1.2 times of:
  All C(H) groups, All C(H,H) groups
 At 1.5 times of:
  All C(H,H,H) groups
2.a Secondary CH2 refined with riding coordinates:
 C10(H10A,H10B), C12(H12A,H12B), C15(H15A,H15B)
2.b Aromatic/amide H refined with riding coordinates:
 C14(H14), C16(H16), C17(H17)
2.c Idealised Me refined as rotating group:
 C1(H1C,H1A,H1B), C2(H2A,H2B,H2C), C3(H3A,H3B,H3C), C5(H5A,H5B,H5C), C6(H6A,
 H6B,H6C), C7(H7A,H7B,H7C), C8(H8A,H8B,H8C), C9(H9A,H9B,H9C), C11(H11A,H11B,
 H11C)
;
_olex2_submission_special_instructions 'No special instructions were received'
_oxdiff_exptl_absorpt_empirical_details
;
Empirical correction (ABSPACK) includes:
- Absorption correction using spherical harmonics
- Frame scaling
;
_oxdiff_exptl_absorpt_empirical_full_max 1.512
_oxdiff_exptl_absorpt_empirical_full_min 0.591

loop_
_space_group_symop_operation_xyz
'x, y, z'
'-x, -y, -z'

loop_
_atom_site_label
_atom_site_type_symbol
_atom_site_fract_x
_atom_site_fract_y
_atom_site_fract_z
_atom_site_U_iso_or_equiv
_atom_site_adp_type
_atom_site_occupancy
_atom_site_site_symmetry_order
_atom_site_calc_flag
_atom_site_refinement_flags_posn
_atom_site_refinement_flags_adp
_atom_site_refinement_flags_occupancy
_atom_site_disorder_assembly
_atom_site_disorder_group
Mn1 Mn 0.60024(8) 0.57958(7) 0.60695(5) 0.0278(2) Uani 1 1 d . . . . .
Si1 Si 0.16005(16) 0.12742(13) 0.29708(11) 0.0358(4) Uani 1 1 d . . . . .
Si2 Si 0.45560(18) 0.20087(16) 0.21867(12) 0.0430(4) Uani 1 1 d . . . . .
Si3 Si 0.22475(16) 0.36849(14) 0.14310(11) 0.0386(4) Uani 1 1 d . . . . .
N1 N 0.3474(4) 0.6018(4) 0.2973(3) 0.0322(9) Uani 1 1 d . . . . .
N2 N 0.6208(4) 0.5594(4) 0.4315(3) 0.0310(9) Uani 1 1 d . . . . .
C1 C 0.0324(7) 0.1901(7) 0.3697(6) 0.0658(19) Uani 1 1 d . . . . .
H1C H -0.0320 0.2302 0.3155 0.099 Uiso 1 1 calc GR . . . .
H1A H 0.0895 0.2567 0.4296 0.099 Uiso 1 1 calc GR . . . .
H1B H -0.0258 0.1157 0.4012 0.099 Uiso 1 1 calc GR . . . .
C2 C 0.2425(8) 0.0175(6) 0.4034(5) 0.0596(18) Uani 1 1 d . . . . .
H2A H 0.3028 -0.0271 0.3703 0.089 Uiso 1 1 calc GR . . . .
H2B H 0.1646 -0.0491 0.4245 0.089 Uiso 1 1 calc GR . . . .
H2C H 0.3025 0.0724 0.4698 0.089 Uiso 1 1 calc GR . . . .
C3 C 0.0359(7) 0.0079(6) 0.1749(5) 0.0606(19) Uani 1 1 d . . . . .
H3A H -0.0010 0.0592 0.1138 0.091 Uiso 1 1 calc GR . . . .
H3B H -0.0457 -0.0485 0.2002 0.091 Uiso 1 1 calc GR . . . .
H3C H 0.0914 -0.0479 0.1486 0.091 Uiso 1 1 calc GR . . . .
C4 C 0.3040(5) 0.2631(4) 0.2548(3) 0.0269(9) Uani 1 1 d . . . . .
C5 C 0.5876(7) 0.3291(8) 0.1567(5) 0.0673(19) Uani 1 1 d . . . . .
H5A H 0.5352 0.3572 0.0873 0.101 Uiso 1 1 calc GR . . . .
H5B H 0.6636 0.2899 0.1410 0.101 Uiso 1 1 calc GR . . . .
H5C H 0.6319 0.4061 0.2099 0.101 Uiso 1 1 calc GR . . . .
C6 C 0.5785(7) 0.1471(7) 0.3472(6) 0.0616(17) Uani 1 1 d . . . . .
H6A H 0.6385 0.2260 0.3939 0.092 Uiso 1 1 calc GR . . . .
H6B H 0.6413 0.0982 0.3221 0.092 Uiso 1 1 calc GR . . . .
H6C H 0.5178 0.0901 0.3905 0.092 Uiso 1 1 calc GR . . . .
C7 C 0.3891(9) 0.0452(8) 0.1162(6) 0.076(2) Uani 1 1 d . . . . .
H7A H 0.3209 -0.0236 0.1452 0.114 Uiso 1 1 calc GR . . . .
H7B H 0.4724 0.0118 0.1080 0.114 Uiso 1 1 calc GR . . . .
H7C H 0.3404 0.0685 0.0433 0.114 Uiso 1 1 calc GR . . . .
C8 C 0.0245(7) 0.3636(7) 0.1275(7) 0.071(2) Uani 1 1 d . . . . .
H8A H -0.0351 0.2775 0.0924 0.107 Uiso 1 1 calc GR . . . .
H8B H 0.0003 0.4345 0.0809 0.107 Uiso 1 1 calc GR . . . .
H8C H 0.0054 0.3763 0.2013 0.107 Uiso 1 1 calc GR . . . .
C9 C 0.2342(9) 0.3301(7) -0.0077(4) 0.071(2) Uani 1 1 d . . . . .
H9A H 0.3336 0.3278 -0.0095 0.107 Uiso 1 1 calc GR . . . .
H9B H 0.2059 0.3992 -0.0548 0.107 Uiso 1 1 calc GR . . . .
H9C H 0.1680 0.2439 -0.0357 0.107 Uiso 1 1 calc GR . . . .
C10 C 0.3395(6) 0.5504(5) 0.1788(4) 0.0383(12) Uani 1 1 d . . . . .
H10A H 0.4392 0.5559 0.1699 0.046 Uiso 1 1 calc R . . . .
H10B H 0.2971 0.6084 0.1251 0.046 Uiso 1 1 calc R . . . .
C11 C 0.2156(6) 0.6498(6) 0.2983(5) 0.0485(14) Uani 1 1 d . . . . .
H11A H 0.1297 0.5747 0.2817 0.073 Uiso 1 1 calc GR . . . .
H11B H 0.2053 0.7148 0.2418 0.073 Uiso 1 1 calc GR . . . .
H11C H 0.2249 0.6915 0.3721 0.073 Uiso 1 1 calc GR . . . .
C12 C 0.4808(5) 0.7155(5) 0.3404(4) 0.0349(11) Uani 1 1 d . . . . .
H12A H 0.4732 0.7553 0.4114 0.042 Uiso 1 1 calc R . . . .
H12B H 0.4845 0.7849 0.2857 0.042 Uiso 1 1 calc R . . . .
C13 C 0.6208(5) 0.6683(5) 0.3594(4) 0.0328(11) Uani 1 1 d . . . . .
C14 C 0.7304(5) 0.7234(5) 0.3092(4) 0.0373(12) Uani 1 1 d . . . . .
H14 H 0.7178 0.7923 0.2608 0.045 Uiso 1 1 calc R . . . .
C15 C 0.8714(6) 0.6811(6) 0.3260(4) 0.0500(15) Uani 1 1 d . . . . .
H15A H 0.9522 0.7526 0.3686 0.060 Uiso 1 1 calc R . . . .
H15B H 0.8923 0.6645 0.2527 0.060 Uiso 1 1 calc R . . . .
C16 C 0.8590(6) 0.5553(6) 0.3894(4) 0.0432(13) Uani 1 1 d . . . . .
H16 H 0.9342 0.5104 0.3971 0.052 Uiso 1 1 calc R . . . .
C17 C 0.7455(5) 0.5053(5) 0.4350(4) 0.0364(11) Uani 1 1 d . . . . .
H17 H 0.7471 0.4267 0.4733 0.044 Uiso 1 1 calc R . . . .

loop_
_atom_site_aniso_label
_atom_site_aniso_U_11
_atom_site_aniso_U_22
_atom_site_aniso_U_33
_atom_site_aniso_U_23
_atom_site_aniso_U_13
_atom_site_aniso_U_12
Mn1 0.0311(4) 0.0252(4) 0.0204(3) 0.0037(2) 0.0057(3) -0.0056(3)
Si1 0.0432(8) 0.0286(7) 0.0233(6) 0.0042(5) 0.0042(6) -0.0116(6)
Si2 0.0465(9) 0.0458(9) 0.0354(8) -0.0057(6) 0.0108(6) 0.0078(7)
Si3 0.0451(8) 0.0323(7) 0.0250(6) 0.0085(5) -0.0030(6) -0.0058(6)
N1 0.034(2) 0.028(2) 0.033(2) 0.0084(16) 0.0089(17) 0.0025(17)
N2 0.035(2) 0.027(2) 0.0247(19) 0.0045(15) 0.0065(16) -0.0046(16)
C1 0.054(4) 0.076(5) 0.056(4) -0.003(3) 0.021(3) -0.014(3)
C2 0.080(4) 0.040(3) 0.043(3) 0.019(3) 0.005(3) -0.008(3)
C3 0.070(4) 0.051(4) 0.034(3) 0.003(2) 0.001(3) -0.025(3)
C4 0.031(2) 0.022(2) 0.022(2) 0.0058(17) 0.0030(18) -0.0003(18)
C5 0.054(4) 0.093(5) 0.049(4) 0.001(3) 0.022(3) -0.001(4)
C6 0.057(4) 0.069(4) 0.064(4) 0.001(3) 0.008(3) 0.030(3)
C7 0.085(5) 0.078(5) 0.062(4) -0.027(4) 0.022(4) 0.012(4)
C8 0.050(4) 0.055(4) 0.089(5) 0.027(4) -0.013(3) 0.003(3)
C9 0.117(6) 0.055(4) 0.022(3) 0.006(2) -0.001(3) -0.002(4)
C10 0.044(3) 0.036(3) 0.029(2) 0.012(2) 0.006(2) 0.002(2)
C11 0.048(3) 0.056(3) 0.044(3) 0.017(3) 0.015(3) 0.013(3)
C12 0.045(3) 0.023(2) 0.033(2) 0.0013(18) 0.012(2) -0.001(2)
C13 0.040(3) 0.027(2) 0.024(2) -0.0003(17) 0.0062(19) -0.006(2)
C14 0.038(3) 0.039(3) 0.027(2) 0.009(2) 0.008(2) -0.006(2)
C15 0.041(3) 0.068(4) 0.031(3) 0.012(2) 0.010(2) -0.008(3)
C16 0.037(3) 0.053(3) 0.035(3) 0.007(2) 0.009(2) 0.002(2)
C17 0.038(3) 0.039(3) 0.027(2) 0.004(2) 0.006(2) 0.003(2)

loop_
_atom_type_symbol
_atom_type_description
_atom_type_scat_dispersion_real
_atom_type_scat_dispersion_imag
_atom_type_scat_source
C C 0.0033 0.0016 'International Tables Vol C Tables 4.2.6.8 and 6.1.1.4'
H H 0.0000 0.0000 'International Tables Vol C Tables 4.2.6.8 and 6.1.1.4'
Mn Mn 0.3368 0.7283 'International Tables Vol C Tables 4.2.6.8 and 6.1.1.4'
N N 0.0061 0.0033 'International Tables Vol C Tables 4.2.6.8 and 6.1.1.4'
Si Si 0.0817 0.0704 'International Tables Vol C Tables 4.2.6.8 and 6.1.1.4'

loop_
_geom_angle_atom_site_label_1
_geom_angle_atom_site_label_2
_geom_angle_atom_site_label_3
_geom_angle
_geom_angle_site_symmetry_1
_geom_angle_site_symmetry_3
_geom_angle_publ_flag
N1 Mn1 Mn1 97.02(10) 2_666 2_666 ?
N2 Mn1 Mn1 45.81(10) 2_666 2_666 ?
N2 Mn1 Mn1 46.09(10) . 2_666 ?
N2 Mn1 N1 109.90(15) . 2_666 ?
N2 Mn1 N1 80.25(14) 2_666 2_666 ?
N2 Mn1 N2 91.89(13) . 2_666 ?
N2 Mn1 C4 134.38(14) . 2_666 ?
C4 Mn1 Mn1 161.37(13) 2_666 2_666 ?
C4 Mn1 N1 98.89(15) 2_666 2_666 ?
C4 Mn1 N2 128.22(16) 2_666 2_666 ?
C1 Si1 C2 103.4(3) . . ?
C1 Si1 C3 105.6(3) . . ?
C2 Si1 C3 105.7(3) . . ?
C4 Si1 C1 114.6(3) . . ?
C4 Si1 C2 112.3(2) . . ?
C4 Si1 C3 114.2(2) . . ?
C4 Si2 C5 114.3(3) . . ?
C4 Si2 C6 113.0(2) . . ?
C4 Si2 C7 113.7(3) . . ?
C5 Si2 C6 103.9(3) . . ?
C5 Si2 C7 106.9(3) . . ?
C7 Si2 C6 104.2(3) . . ?
C4 Si3 C9 117.0(3) . . ?
C4 Si3 C10 107.0(2) . . ?
C8 Si3 C4 116.1(3) . . ?
C8 Si3 C9 102.3(4) . . ?
C8 Si3 C10 109.2(3) . . ?
C9 Si3 C10 104.4(3) . . ?
C10 N1 Mn1 98.8(3) . 2_666 ?
C11 N1 Mn1 123.2(3) . 2_666 ?
C11 N1 C10 109.2(4) . . ?
C11 N1 C12 108.5(4) . . ?
C12 N1 Mn1 104.6(3) . 2_666 ?
C12 N1 C10 112.1(4) . . ?
Mn1 N2 Mn1 88.10(13) . 2_666 ?
C13 N2 Mn1 109.1(3) . 2_666 ?
C13 N2 Mn1 121.5(3) . . ?
C13 N2 C17 111.7(4) . . ?
C17 N2 Mn1 106.6(3) . . ?
C17 N2 Mn1 118.5(3) . 2_666 ?
Si1 C1 H1C 109.5 . . ?
Si1 C1 H1A 109.5 . . ?
Si1 C1 H1B 109.5 . . ?
H1C C1 H1A 109.5 . . ?
H1C C1 H1B 109.5 . . ?
H1A C1 H1B 109.5 . . ?
Si1 C2 H2A 109.5 . . ?
Si1 C2 H2B 109.5 . . ?
Si1 C2 H2C 109.5 . . ?
H2A C2 H2B 109.5 . . ?
H2A C2 H2C 109.5 . . ?
H2B C2 H2C 109.5 . . ?
Si1 C3 H3A 109.5 . . ?
Si1 C3 H3B 109.5 . . ?
Si1 C3 H3C 109.5 . . ?
H3A C3 H3B 109.5 . . ?
H3A C3 H3C 109.5 . . ?
H3B C3 H3C 109.5 . . ?
Si1 C4 Mn1 109.8(2) . 2_666 ?
Si1 C4 Si3 113.1(2) . . ?
Si2 C4 Mn1 108.4(2) . 2_666 ?
Si2 C4 Si1 113.3(2) . . ?
Si2 C4 Si3 112.7(2) . . ?
Si3 C4 Mn1 98.59(19) . 2_666 ?
Si2 C5 H5A 109.5 . . ?
Si2 C5 H5B 109.5 . . ?
Si2 C5 H5C 109.5 . . ?
H5A C5 H5B 109.5 . . ?
H5A C5 H5C 109.5 . . ?
H5B C5 H5C 109.5 . . ?
Si2 C6 H6A 109.5 . . ?
Si2 C6 H6B 109.5 . . ?
Si2 C6 H6C 109.5 . . ?
H6A C6 H6B 109.5 . . ?
H6A C6 H6C 109.5 . . ?
H6B C6 H6C 109.5 . . ?
Si2 C7 H7A 109.5 . . ?
Si2 C7 H7B 109.5 . . ?
Si2 C7 H7C 109.5 . . ?
H7A C7 H7B 109.5 . . ?
H7A C7 H7C 109.5 . . ?
H7B C7 H7C 109.5 . . ?
Si3 C8 H8A 109.5 . . ?
Si3 C8 H8B 109.5 . . ?
Si3 C8 H8C 109.5 . . ?
H8A C8 H8B 109.5 . . ?
H8A C8 H8C 109.5 . . ?
H8B C8 H8C 109.5 . . ?
Si3 C9 H9A 109.5 . . ?
Si3 C9 H9B 109.5 . . ?
Si3 C9 H9C 109.5 . . ?
H9A C9 H9B 109.5 . . ?
H9A C9 H9C 109.5 . . ?
H9B C9 H9C 109.5 . . ?
Si3 C10 H10A 108.9 . . ?
Si3 C10 H10B 108.9 . . ?
N1 C10 Si3 113.3(3) . . ?
N1 C10 H10A 108.9 . . ?
N1 C10 H10B 108.9 . . ?
H10A C10 H10B 107.7 . . ?
N1 C11 H11A 109.5 . . ?
N1 C11 H11B 109.5 . . ?
N1 C11 H11C 109.5 . . ?
H11A C11 H11B 109.5 . . ?
H11A C11 H11C 109.5 . . ?
H11B C11 H11C 109.5 . . ?
N1 C12 H12A 109.3 . . ?
N1 C12 H12B 109.3 . . ?
N1 C12 C13 111.6(4) . . ?
H12A C12 H12B 108.0 . . ?
C13 C12 H12A 109.3 . . ?
C13 C12 H12B 109.3 . . ?
N2 C13 C12 113.3(4) . . ?
C14 C13 N2 124.9(5) . . ?
C14 C13 C12 121.8(4) . . ?
C13 C14 H14 118.1 . . ?
C13 C14 C15 123.8(5) . . ?
C15 C14 H14 118.1 . . ?
C14 C15 H15A 109.8 . . ?
C14 C15 H15B 109.8 . . ?
C14 C15 C16 109.4(4) . . ?
H15A C15 H15B 108.2 . . ?
C16 C15 H15A 109.8 . . ?
C16 C15 H15B 109.8 . . ?
C15 C16 H16 118.7 . . ?
C17 C16 C15 122.5(6) . . ?
C17 C16 H16 118.7 . . ?
N2 C17 H17 116.7 . . ?
C16 C17 N2 126.6(5) . . ?
C16 C17 H17 116.7 . . ?

loop_
_geom_bond_atom_site_label_1
_geom_bond_atom_site_label_2
_geom_bond_distance
_geom_bond_site_symmetry_2
_geom_bond_publ_flag
Mn1 Mn1 3.0387(13) 2_666 ?
Mn1 N1 2.287(4) 2_666 ?
Mn1 N2 2.180(4) . ?
Mn1 N2 2.190(4) 2_666 ?
Mn1 C4 2.186(4) 2_666 ?
Si1 C1 1.870(7) . ?
Si1 C2 1.878(6) . ?
Si1 C3 1.891(5) . ?
Si1 C4 1.862(4) . ?
Si2 C4 1.845(5) . ?
Si2 C5 1.868(6) . ?
Si2 C6 1.899(7) . ?
Si2 C7 1.896(6) . ?
Si3 C4 1.873(4) . ?
Si3 C8 1.869(7) . ?
Si3 C9 1.884(6) . ?
Si3 C10 1.904(5) . ?
N1 Mn1 2.287(4) 2_666 ?
N1 C10 1.499(6) . ?
N1 C11 1.459(7) . ?
N1 C12 1.492(6) . ?
N2 Mn1 2.190(4) 2_666 ?
N2 C13 1.415(6) . ?
N2 C17 1.421(7) . ?
C1 H1C 0.9600 . ?
C1 H1A 0.9600 . ?
C1 H1B 0.9600 . ?
C2 H2A 0.9600 . ?
C2 H2B 0.9600 . ?
C2 H2C 0.9600 . ?
C3 H3A 0.9600 . ?
C3 H3B 0.9600 . ?
C3 H3C 0.9600 . ?
C4 Mn1 2.186(4) 2_666 ?
C5 H5A 0.9600 . ?
C5 H5B 0.9600 . ?
C5 H5C 0.9600 . ?
C6 H6A 0.9600 . ?
C6 H6B 0.9600 . ?
C6 H6C 0.9600 . ?
C7 H7A 0.9600 . ?
C7 H7B 0.9600 . ?
C7 H7C 0.9600 . ?
C8 H8A 0.9600 . ?
C8 H8B 0.9600 . ?
C8 H8C 0.9600 . ?
C9 H9A 0.9600 . ?
C9 H9B 0.9600 . ?
C9 H9C 0.9600 . ?
C10 H10A 0.9700 . ?
C10 H10B 0.9700 . ?
C11 H11A 0.9600 . ?
C11 H11B 0.9600 . ?
C11 H11C 0.9600 . ?
C12 H12A 0.9700 . ?
C12 H12B 0.9700 . ?
C12 C13 1.500(7) . ?
C13 C14 1.333(6) . ?
C14 H14 0.9300 . ?
C14 C15 1.484(8) . ?
C15 H15A 0.9700 . ?
C15 H15B 0.9700 . ?
C15 C16 1.492(8) . ?
C16 H16 0.9300 . ?
C16 C17 1.317(7) . ?
C17 H17 0.9300 . ?

loop_
_geom_torsion_atom_site_label_1
_geom_torsion_atom_site_label_2
_geom_torsion_atom_site_label_3
_geom_torsion_atom_site_label_4
_geom_torsion
_geom_torsion_site_symmetry_1
_geom_torsion_site_symmetry_2
_geom_torsion_site_symmetry_3
_geom_torsion_site_symmetry_4
_geom_torsion_publ_flag
Mn1 N1 C10 Si3 46.6(4) 2_666 . . . ?
Mn1 N1 C12 C13 37.8(4) 2_666 . . . ?
Mn1 N2 C13 C12 -60.9(5) . . . . ?
Mn1 N2 C13 C12 38.9(4) 2_666 . . . ?
Mn1 N2 C13 C14 -139.2(4) 2_666 . . . ?
Mn1 N2 C13 C14 121.0(5) . . . . ?
Mn1 N2 C17 C16 -127.4(5) . . . . ?
Mn1 N2 C17 C16 135.5(5) 2_666 . . . ?
N1 C12 C13 N2 -54.5(5) . . . . ?
N1 C12 C13 C14 123.7(5) . . . . ?
N2 C13 C14 C15 -2.6(8) . . . . ?
C1 Si1 C4 Mn1 43.6(3) . . . 2_666 ?
C1 Si1 C4 Si2 164.9(3) . . . . ?
C1 Si1 C4 Si3 -65.4(3) . . . . ?
C2 Si1 C4 Mn1 -74.0(3) . . . 2_666 ?
C2 Si1 C4 Si2 47.3(3) . . . . ?
C2 Si1 C4 Si3 177.0(3) . . . . ?
C3 Si1 C4 Mn1 165.7(3) . . . 2_666 ?
C3 Si1 C4 Si2 -73.1(4) . . . . ?
C3 Si1 C4 Si3 56.7(4) . . . . ?
C5 Si2 C4 Mn1 -66.0(3) . . . 2_666 ?
C5 Si2 C4 Si1 171.9(3) . . . . ?
C5 Si2 C4 Si3 42.0(3) . . . . ?
C6 Si2 C4 Mn1 52.5(3) . . . 2_666 ?
C6 Si2 C4 Si1 -69.6(3) . . . . ?
C6 Si2 C4 Si3 160.5(3) . . . . ?
C7 Si2 C4 Mn1 171.0(3) . . . 2_666 ?
C7 Si2 C4 Si1 48.9(4) . . . . ?
C7 Si2 C4 Si3 -81.1(4) . . . . ?
C8 Si3 C4 Mn1 -96.1(3) . . . 2_666 ?
C8 Si3 C4 Si1 19.8(4) . . . . ?
C8 Si3 C4 Si2 149.9(3) . . . . ?
C9 Si3 C4 Mn1 142.9(3) . . . 2_666 ?
C9 Si3 C4 Si1 -101.3(3) . . . . ?
C9 Si3 C4 Si2 28.8(4) . . . . ?
C10 Si3 C4 Mn1 26.2(3) . . . 2_666 ?
C10 Si3 C4 Si1 142.1(2) . . . . ?
C10 Si3 C4 Si2 -87.9(3) . . . . ?
C10 N1 C12 C13 -68.3(5) . . . . ?
C11 N1 C10 Si3 -83.3(4) . . . . ?
C11 N1 C12 C13 170.9(4) . . . . ?
C12 N1 C10 Si3 156.4(3) . . . . ?
C12 C13 C14 C15 179.5(5) . . . . ?
C13 N2 C17 C16 7.5(7) . . . . ?
C13 C14 C15 C16 9.7(7) . . . . ?
C14 C15 C16 C17 -8.5(7) . . . . ?
C15 C16 C17 N2 0.3(8) . . . . ?
C17 N2 C13 C12 171.9(4) . . . . ?
C17 N2 C13 C14 -6.2(6) . . . . ?
